data_1568657
loop_
_publ_author_name
'Schulz, Finn'
'Lutz, Bettina'
'R&#xfc;ck, Daniel'
'Batman, Derman'
'Frey, Wolfgang'
'Laschat, Sabine'

_publ_section_title
;
 Tailoring liquid crystalline self-assembly and de Vries behavior of
 azulenes <i>via</i> lateral and core substitution.
;
_journal_issue 13
_journal_name_full 'Soft matter'
_journal_page_first 2397
_journal_page_last 2406
_journal_paper_doi 10.1039/d3sm00205e
_journal_volume 19
_journal_year 2023
_chemical_formula_moiety 'C41 H59 N O S'
_chemical_formula_sum 'C41 H59 N O S'
_chemical_formula_weight 613.95
_chemical_name_systematic 'compound 12S-AzCN-PhO12'
_space_group_crystal_system monoclinic
_space_group_IT_number 14
_space_group_name_Hall '-P 2ybc'
_space_group_name_H-M_alt 'P 1 21/c 1'
_atom_sites_solution_hydrogens geom
_atom_sites_solution_primary direct
_atom_sites_solution_secondary difmap
_audit_creation_method SHELXL-2014/7
_audit_update_record
;
2023-02-15 deposited with the CCDC.	2023-03-12 downloaded from the CCDC.
;
_cell_angle_alpha 90
_cell_angle_beta 90.421(4)
_cell_angle_gamma 90
_cell_formula_units_Z 4
_cell_length_a 36.366(2)
_cell_length_b 14.4460(8)
_cell_length_c 6.8454(4)
_cell_measurement_reflns_used 4643
_cell_measurement_temperature 140(2)
_cell_measurement_theta_max 26.498
_cell_measurement_theta_min 1.120
_cell_volume 3596.1(4)
_computing_cell_refinement 'Bruker APEXII Software Suite, 2008'
_computing_data_collection 'Bruker APEXII Software Suite, 2008'
_computing_data_reduction 'Bruker APEXII Software Suite, 2008'
_computing_molecular_graphics 'SHELXTL-plus, XP (Sheldrick, 2001)'
_computing_structure_refinement 'SHELXL-2014/7 (Sheldrick, 2014)'
_computing_structure_solution 'SHELXS-2014/7 (Sheldrick, 2014)'
_diffrn_ambient_temperature 140(2)
_diffrn_measured_fraction_theta_full 0.987
_diffrn_measured_fraction_theta_max 0.982
_diffrn_measurement_device_type 'Bruker Kappa APEXII Duo'
_diffrn_measurement_method 'Omega + Phi Scans'
_diffrn_radiation_type MoK\a
_diffrn_radiation_wavelength 0.71073
_diffrn_reflns_av_R_equivalents 0.0768
_diffrn_reflns_av_unetI/netI 0.0695
_diffrn_reflns_Laue_measured_fraction_full 0.987
_diffrn_reflns_Laue_measured_fraction_max 0.982
_diffrn_reflns_limit_h_max 45
_diffrn_reflns_limit_h_min -45
_diffrn_reflns_limit_k_max 17
_diffrn_reflns_limit_k_min -18
_diffrn_reflns_limit_l_max 8
_diffrn_reflns_limit_l_min -8
_diffrn_reflns_number 50591
_diffrn_reflns_point_group_measured_fraction_full 0.987
_diffrn_reflns_point_group_measured_fraction_max 0.982
_diffrn_reflns_theta_full 25.242
_diffrn_reflns_theta_max 26.498
_diffrn_reflns_theta_min 1.120
_diffrn_source 'fine-focus sealed tube'
_exptl_absorpt_coefficient_mu 0.122
_exptl_absorpt_correction_T_max 0.7400
_exptl_absorpt_correction_T_min 0.6980
_exptl_absorpt_correction_type multi-scan
_exptl_absorpt_process_details 'Blessing, 1995'
_exptl_crystal_colour red-purple
_exptl_crystal_density_diffrn 1.134
_exptl_crystal_description plate
_exptl_crystal_F_000 1344
_exptl_crystal_size_max 0.317
_exptl_crystal_size_mid 0.260
_exptl_crystal_size_min 0.026
_refine_diff_density_max 0.231
_refine_diff_density_min -0.341
_refine_diff_density_rms 0.054
_refine_ls_extinction_method none
_refine_ls_goodness_of_fit_ref 1.028
_refine_ls_hydrogen_treatment constr
_refine_ls_matrix_type full
_refine_ls_number_parameters 399
_refine_ls_number_reflns 7321
_refine_ls_number_restraints 0
_refine_ls_restrained_S_all 1.028
_refine_ls_R_factor_all 0.1143
_refine_ls_R_factor_gt 0.0609
_refine_ls_shift/su_max 0.001
_refine_ls_shift/su_mean 0.000
_refine_ls_structure_factor_coef Fsqd
_refine_ls_weighting_details 'w=1/[\s^2^(Fo^2^)+(0.0634P)^2^] where P=(Fo^2^+2Fc^2^)/3'
_refine_ls_weighting_scheme calc
_refine_ls_wR_factor_gt 0.1203
_refine_ls_wR_factor_ref 0.1338
_reflns_Friedel_coverage 0.000
_reflns_number_gt 4643
_reflns_number_total 7321
_reflns_threshold_expression 'I > 2\s(I)'
_cod_data_source_file d3sm00205e2.cif
_cod_data_source_block s2822lm
_cod_depositor_comments 'Adding full bibliography for 1568655--1568657.cif.'
_cod_original_sg_symbol_H-M 'P 21/c'
_cod_database_code 1568657
_shelx_shelxl_version_number 2014/7
_shelx_space_group_comment
;
The symmetry employed for this shelxl refinement is uniquely defined
by the following loop, which should always be used as a source of
symmetry information in preference to the above space-group names.
They are only intended as comments.
;
_shelx_estimated_absorpt_t_min 0.962
_shelx_estimated_absorpt_t_max 0.997

loop_
_space_group_symop_operation_xyz
'x, y, z'
'-x, y+1/2, -z+1/2'
'-x, -y, -z'
'x, -y-1/2, z-1/2'

loop_
_atom_site_label
_atom_site_type_symbol
_atom_site_fract_x
_atom_site_fract_y
_atom_site_fract_z
_atom_site_U_iso_or_equiv
_atom_site_adp_type
_atom_site_occupancy
_atom_site_site_symmetry_order
_atom_site_calc_flag
_atom_site_refinement_flags_posn
_atom_site_refinement_flags_adp
_atom_site_refinement_flags_occupancy
_atom_site_disorder_assembly
_atom_site_disorder_group
S1 S 0.62036(2) 0.15040(4) -0.09130(8) 0.02228(15) Uani 1 1 d . . . . .
O1 O 0.28312(4) 0.11786(10) 0.3299(2) 0.0265(4) Uani 1 1 d . . . . .
C1 C 0.44832(5) 0.10170(13) -0.0780(3) 0.0170(5) Uani 1 1 d . . . . .
N1 N 0.41992(5) 0.03157(13) -0.3884(3) 0.0312(5) Uani 1 1 d . . . . .
C2 C 0.43161(6) 0.13236(13) 0.0970(3) 0.0174(5) Uani 1 1 d . . . . .
C3 C 0.46023(5) 0.16172(14) 0.2227(3) 0.0194(5) Uani 1 1 d . . . . .
H3 H 0.4570 0.1851 0.3511 0.023 Uiso 1 1 calc R U . . .
C4 C 0.49403(5) 0.15125(13) 0.1303(3) 0.0166(4) Uani 1 1 d . . . . .
C5 C 0.48695(6) 0.11258(13) -0.0636(3) 0.0168(5) Uani 1 1 d . . . . .
C6 C 0.51243(5) 0.08867(13) -0.2041(3) 0.0172(5) Uani 1 1 d . . . . .
H6 H 0.5024 0.0615 -0.3191 0.021 Uiso 1 1 calc R U . . .
C7 C 0.55049(5) 0.09831(13) -0.2026(3) 0.0169(5) Uani 1 1 d . . . . .
H7 H 0.5628 0.0766 -0.3156 0.020 Uiso 1 1 calc R U . . .
C8 C 0.57296(5) 0.13583(13) -0.0563(3) 0.0184(5) Uani 1 1 d . . . . .
C9 C 0.56262(6) 0.16701(13) 0.1299(3) 0.0183(5) Uani 1 1 d . . . . .
H9 H 0.5823 0.1872 0.2112 0.022 Uiso 1 1 calc R U . . .
C10 C 0.52848(6) 0.17280(13) 0.2122(3) 0.0182(5) Uani 1 1 d . . . . .
H10 H 0.5281 0.1945 0.3432 0.022 Uiso 1 1 calc R U . . .
C11 C 0.39269(6) 0.13311(13) 0.1491(3) 0.0178(5) Uani 1 1 d . . . . .
C12 C 0.36504(6) 0.08942(14) 0.0381(3) 0.0218(5) Uani 1 1 d . . . . .
H12 H 0.3712 0.0609 -0.0824 0.026 Uiso 1 1 calc R U . . .
C13 C 0.32916(6) 0.08726(14) 0.1011(3) 0.0228(5) Uani 1 1 d . . . . .
H13 H 0.3110 0.0572 0.0236 0.027 Uiso 1 1 calc R U . . .
C14 C 0.31921(6) 0.12838(14) 0.2761(3) 0.0212(5) Uani 1 1 d . . . . .
C15 C 0.34567(6) 0.17490(14) 0.3844(3) 0.0237(5) Uani 1 1 d . . . . .
H15 H 0.3392 0.2052 0.5024 0.028 Uiso 1 1 calc R U . . .
C16 C 0.38156(6) 0.17706(14) 0.3201(3) 0.0223(5) Uani 1 1 d . . . . .
H16 H 0.3994 0.2098 0.3953 0.027 Uiso 1 1 calc R U . . .
C17 C 0.43150(6) 0.06372(14) -0.2483(3) 0.0192(5) Uani 1 1 d . . . . .
C18 C 0.62959(5) 0.11268(14) -0.3375(3) 0.0192(5) Uani 1 1 d . . . . .
H18A H 0.6253 0.0452 -0.3496 0.023 Uiso 1 1 calc R U . . .
H18B H 0.6131 0.1450 -0.4310 0.023 Uiso 1 1 calc R U . . .
C19 C 0.66949(5) 0.13542(15) -0.3810(3) 0.0217(5) Uani 1 1 d . . . . .
H19A H 0.6734 0.2028 -0.3656 0.026 Uiso 1 1 calc R U . . .
H19B H 0.6856 0.1032 -0.2856 0.026 Uiso 1 1 calc R U . . .
C20 C 0.68004(6) 0.10669(15) -0.5865(3) 0.0222(5) Uani 1 1 d . . . . .
H20A H 0.6785 0.0385 -0.5973 0.027 Uiso 1 1 calc R U . . .
H20B H 0.6622 0.1336 -0.6806 0.027 Uiso 1 1 calc R U . . .
C21 C 0.71855(6) 0.13776(15) -0.6402(3) 0.0221(5) Uani 1 1 d . . . . .
H21A H 0.7362 0.1127 -0.5429 0.027 Uiso 1 1 calc R U . . .
H21B H 0.7197 0.2061 -0.6331 0.027 Uiso 1 1 calc R U . . .
C22 C 0.73028(6) 0.10715(15) -0.8429(3) 0.0227(5) Uani 1 1 d . . . . .
H22A H 0.7299 0.0387 -0.8483 0.027 Uiso 1 1 calc R U . . .
H22B H 0.7121 0.1303 -0.9395 0.027 Uiso 1 1 calc R U . . .
C23 C 0.76821(6) 0.14057(15) -0.9015(3) 0.0238(5) Uani 1 1 d . . . . .
H23A H 0.7865 0.1175 -0.8051 0.029 Uiso 1 1 calc R U . . .
H23B H 0.7686 0.2091 -0.8967 0.029 Uiso 1 1 calc R U . . .
C24 C 0.77961(6) 0.10932(15) -1.1041(3) 0.0244(5) Uani 1 1 d . . . . .
H24A H 0.7784 0.0409 -1.1100 0.029 Uiso 1 1 calc R U . . .
H24B H 0.7617 0.1339 -1.2008 0.029 Uiso 1 1 calc R U . . .
C25 C 0.81789(6) 0.14011(15) -1.1612(3) 0.0243(5) Uani 1 1 d . . . . .
H25A H 0.8358 0.1157 -1.0643 0.029 Uiso 1 1 calc R U . . .
H25B H 0.8190 0.2085 -1.1560 0.029 Uiso 1 1 calc R U . . .
C26 C 0.82918(6) 0.10843(16) -1.3633(3) 0.0256(5) Uani 1 1 d . . . . .
H26A H 0.8114 0.1332 -1.4599 0.031 Uiso 1 1 calc R U . . .
H26B H 0.8278 0.0400 -1.3686 0.031 Uiso 1 1 calc R U . . .
C27 C 0.86762(6) 0.13810(16) -1.4220(3) 0.0276(5) Uani 1 1 d . . . . .
H27A H 0.8692 0.2065 -1.4164 0.033 Uiso 1 1 calc R U . . .
H27B H 0.8855 0.1129 -1.3264 0.033 Uiso 1 1 calc R U . . .
C28 C 0.87822(6) 0.10635(18) -1.6244(3) 0.0351(6) Uani 1 1 d . . . . .
H28A H 0.8603 0.1319 -1.7200 0.042 Uiso 1 1 calc R U . . .
H28B H 0.8765 0.0380 -1.6301 0.042 Uiso 1 1 calc R U . . .
C29 C 0.91675(7) 0.1352(2) -1.6842(4) 0.0520(8) Uani 1 1 d . . . . .
H29A H 0.9189 0.2027 -1.6767 0.078 Uiso 1 1 calc R U . . .
H29B H 0.9213 0.1149 -1.8184 0.078 Uiso 1 1 calc R U . . .
H29C H 0.9348 0.1066 -1.5960 0.078 Uiso 1 1 calc R U . . .
C30 C 0.27342(6) 0.14903(15) 0.5222(3) 0.0245(5) Uani 1 1 d . . . . .
H30A H 0.2742 0.2175 0.5282 0.029 Uiso 1 1 calc R U . . .
H30B H 0.2910 0.1242 0.6200 0.029 Uiso 1 1 calc R U . . .
C31 C 0.23523(6) 0.11504(15) 0.5651(3) 0.0244(5) Uani 1 1 d . . . . .
H31A H 0.2348 0.0466 0.5578 0.029 Uiso 1 1 calc R U . . .
H31B H 0.2180 0.1392 0.4646 0.029 Uiso 1 1 calc R U . . .
C32 C 0.22233(6) 0.14549(15) 0.7663(3) 0.0247(5) Uani 1 1 d . . . . .
H32A H 0.2399 0.1224 0.8660 0.030 Uiso 1 1 calc R U . . .
H32B H 0.2225 0.2140 0.7723 0.030 Uiso 1 1 calc R U . . .
C33 C 0.18405(6) 0.11104(15) 0.8163(3) 0.0248(5) Uani 1 1 d . . . . .
H33A H 0.1839 0.0426 0.8103 0.030 Uiso 1 1 calc R U . . .
H33B H 0.1664 0.1341 0.7166 0.030 Uiso 1 1 calc R U . . .
C34 C 0.17116(6) 0.14140(15) 1.0170(3) 0.0260(5) Uani 1 1 d . . . . .
H34A H 0.1885 0.1172 1.1167 0.031 Uiso 1 1 calc R U . . .
H34B H 0.1719 0.2098 1.0237 0.031 Uiso 1 1 calc R U . . .
C35 C 0.13264(6) 0.10909(16) 1.0671(3) 0.0257(5) Uani 1 1 d . . . . .
H35A H 0.1317 0.0407 1.0592 0.031 Uiso 1 1 calc R U . . .
H35B H 0.1151 0.1340 0.9689 0.031 Uiso 1 1 calc R U . . .
C36 C 0.12042(6) 0.13911(16) 1.2696(3) 0.0270(5) Uani 1 1 d . . . . .
H36A H 0.1378 0.1133 1.3673 0.032 Uiso 1 1 calc R U . . .
H36B H 0.1219 0.2074 1.2778 0.032 Uiso 1 1 calc R U . . .
C37 C 0.08184(6) 0.10955(16) 1.3233(3) 0.0287(5) Uani 1 1 d . . . . .
H37A H 0.0801 0.0413 1.3136 0.034 Uiso 1 1 calc R U . . .
H37B H 0.0643 0.1363 1.2276 0.034 Uiso 1 1 calc R U . . .
C38 C 0.07066(6) 0.13897(16) 1.5271(3) 0.0301(6) Uani 1 1 d . . . . .
H38A H 0.0880 0.1109 1.6223 0.036 Uiso 1 1 calc R U . . .
H38B H 0.0732 0.2070 1.5372 0.036 Uiso 1 1 calc R U . . .
C39 C 0.03206(6) 0.11298(17) 1.5842(3) 0.0330(6) Uani 1 1 d . . . . .
H39A H 0.0291 0.0452 1.5703 0.040 Uiso 1 1 calc R U . . .
H39B H 0.0146 0.1429 1.4924 0.040 Uiso 1 1 calc R U . . .
C40 C 0.02216(8) 0.1402(2) 1.7898(4) 0.0607(9) Uani 1 1 d . . . . .
H40A H 0.0396 0.1095 1.8809 0.073 Uiso 1 1 calc R U . . .
H40B H 0.0257 0.2079 1.8037 0.073 Uiso 1 1 calc R U . . .
C41 C -0.01622(8) 0.1170(2) 1.8511(4) 0.0711(10) Uani 1 1 d . . . . .
H41A H -0.0338 0.1485 1.7649 0.107 Uiso 1 1 calc R U . . .
H41B H -0.0200 0.1373 1.9860 0.107 Uiso 1 1 calc R U . . .
H41C H -0.0199 0.0499 1.8425 0.107 Uiso 1 1 calc R U . . .

loop_
_atom_site_aniso_label
_atom_site_aniso_U_11
_atom_site_aniso_U_22
_atom_site_aniso_U_33
_atom_site_aniso_U_23
_atom_site_aniso_U_13
_atom_site_aniso_U_12
S1 0.0194(3) 0.0275(3) 0.0199(3) -0.0048(2) -0.0011(2) 0.0002(2)
O1 0.0195(9) 0.0358(10) 0.0241(8) -0.0039(7) 0.0043(6) -0.0040(7)
C1 0.0233(12) 0.0137(11) 0.0139(10) 0.0014(8) -0.0025(9) -0.0008(9)
N1 0.0331(12) 0.0385(13) 0.0219(10) -0.0060(9) -0.0022(9) -0.0011(9)
C2 0.0244(12) 0.0110(11) 0.0169(10) 0.0012(9) 0.0004(9) 0.0006(9)
C3 0.0254(12) 0.0192(12) 0.0136(10) -0.0037(9) 0.0017(9) -0.0017(9)
C4 0.0216(12) 0.0114(11) 0.0168(10) -0.0018(9) 0.0005(8) -0.0014(8)
C5 0.0241(12) 0.0109(11) 0.0155(10) 0.0015(8) -0.0002(9) -0.0005(8)
C6 0.0230(12) 0.0140(11) 0.0147(10) -0.0018(9) -0.0020(9) -0.0017(9)
C7 0.0222(12) 0.0145(11) 0.0141(10) -0.0015(9) 0.0002(9) 0.0002(8)
C8 0.0214(12) 0.0137(11) 0.0200(11) 0.0030(9) -0.0003(9) 0.0022(9)
C9 0.0237(12) 0.0147(11) 0.0166(10) -0.0018(9) -0.0032(9) -0.0007(9)
C10 0.0268(12) 0.0138(11) 0.0140(10) -0.0043(8) -0.0019(9) -0.0017(9)
C11 0.0224(12) 0.0128(11) 0.0183(11) 0.0014(9) -0.0015(9) -0.0007(9)
C12 0.0269(13) 0.0205(12) 0.0179(11) -0.0021(9) 0.0007(9) -0.0022(9)
C13 0.0227(13) 0.0236(13) 0.0219(12) -0.0011(10) -0.0041(9) -0.0054(9)
C14 0.0192(12) 0.0203(12) 0.0242(12) 0.0016(9) 0.0014(9) -0.0010(9)
C15 0.0254(13) 0.0238(13) 0.0220(11) -0.0087(10) 0.0014(9) 0.0004(9)
C16 0.0237(13) 0.0217(13) 0.0216(11) -0.0039(9) -0.0013(9) -0.0027(9)
C17 0.0221(12) 0.0154(12) 0.0200(11) 0.0007(9) 0.0002(9) 0.0005(9)
C18 0.0210(12) 0.0193(12) 0.0172(11) -0.0018(9) 0.0003(9) 0.0025(9)
C19 0.0190(12) 0.0252(13) 0.0208(11) -0.0018(10) -0.0010(9) -0.0006(9)
C20 0.0229(13) 0.0215(12) 0.0222(11) -0.0011(10) -0.0010(9) -0.0006(9)
C21 0.0201(12) 0.0255(13) 0.0207(11) -0.0045(10) -0.0007(9) -0.0007(9)
C22 0.0234(12) 0.0249(13) 0.0200(11) -0.0024(10) -0.0010(9) 0.0000(9)
C23 0.0218(12) 0.0301(13) 0.0195(11) -0.0024(10) -0.0005(9) 0.0007(10)
C24 0.0250(13) 0.0250(13) 0.0231(12) -0.0016(10) -0.0007(9) 0.0012(10)
C25 0.0228(12) 0.0295(13) 0.0206(11) -0.0020(10) -0.0001(9) 0.0010(10)
C26 0.0253(13) 0.0299(14) 0.0217(11) -0.0017(10) 0.0003(10) -0.0008(10)
C27 0.0216(12) 0.0362(15) 0.0250(12) 0.0001(11) 0.0017(10) -0.0003(10)
C28 0.0318(15) 0.0453(16) 0.0283(13) 0.0011(12) 0.0085(11) 0.0010(11)
C29 0.0367(17) 0.070(2) 0.0494(17) 0.0078(15) 0.0171(13) 0.0037(14)
C30 0.0252(13) 0.0265(13) 0.0220(11) -0.0033(10) 0.0014(9) 0.0016(10)
C31 0.0218(12) 0.0245(13) 0.0269(12) 0.0004(10) 0.0004(9) -0.0010(9)
C32 0.0223(12) 0.0255(13) 0.0264(12) -0.0032(10) -0.0005(9) 0.0020(10)
C33 0.0227(13) 0.0267(13) 0.0249(12) 0.0023(10) 0.0003(9) -0.0010(9)
C34 0.0268(13) 0.0267(13) 0.0247(12) -0.0014(10) 0.0000(10) 0.0023(10)
C35 0.0268(13) 0.0286(14) 0.0216(11) -0.0004(10) 0.0015(9) -0.0023(10)
C36 0.0274(13) 0.0298(14) 0.0239(12) -0.0021(10) 0.0011(10) 0.0013(10)
C37 0.0285(14) 0.0322(14) 0.0253(12) -0.0009(10) 0.0024(10) -0.0024(10)
C38 0.0290(14) 0.0337(15) 0.0277(12) -0.0027(11) 0.0051(10) -0.0011(11)
C39 0.0304(14) 0.0367(15) 0.0319(13) -0.0027(11) 0.0037(11) -0.0042(11)
C40 0.0450(19) 0.090(2) 0.0478(17) -0.0220(17) 0.0213(14) -0.0212(16)
C41 0.048(2) 0.108(3) 0.058(2) -0.0179(19) 0.0273(15) -0.0184(18)

loop_
_atom_type_symbol
_atom_type_description
_atom_type_scat_dispersion_real
_atom_type_scat_dispersion_imag
_atom_type_scat_source
C C 0.0033 0.0016 'International Tables Vol C Tables 4.2.6.8 and 6.1.1.4'
H H 0.0000 0.0000 'International Tables Vol C Tables 4.2.6.8 and 6.1.1.4'
N N 0.0061 0.0033 'International Tables Vol C Tables 4.2.6.8 and 6.1.1.4'
O O 0.0106 0.0060 'International Tables Vol C Tables 4.2.6.8 and 6.1.1.4'
S S 0.1246 0.1234 'International Tables Vol C Tables 4.2.6.8 and 6.1.1.4'

loop_
_geom_angle_atom_site_label_1
_geom_angle_atom_site_label_2
_geom_angle_atom_site_label_3
_geom_angle
_geom_angle_site_symmetry_1
_geom_angle_site_symmetry_3
_geom_angle_publ_flag
C8 S1 C18 106.32(9) . . ?
C14 O1 C30 116.87(15) . . ?
C5 C1 C2 109.74(17) . . ?
C5 C1 C17 121.33(18) . . ?
C2 C1 C17 128.93(19) . . ?
C3 C2 C1 106.88(18) . . ?
C3 C2 C11 124.05(18) . . ?
C1 C2 C11 129.05(18) . . ?
C4 C3 C2 109.82(17) . . ?
C4 C3 H3 125.1 . . ?
C2 C3 H3 125.1 . . ?
C3 C4 C10 125.56(18) . . ?
C3 C4 C5 107.68(17) . . ?
C10 C4 C5 126.75(18) . . ?
C6 C5 C1 126.36(18) . . ?
C6 C5 C4 127.75(18) . . ?
C1 C5 C4 105.87(17) . . ?
C5 C6 C7 129.86(19) . . ?
C5 C6 H6 115.1 . . ?
C7 C6 H6 115.1 . . ?
C6 C7 C8 128.37(19) . . ?
C6 C7 H7 115.8 . . ?
C8 C7 H7 115.8 . . ?
C7 C8 C9 127.97(19) . . ?
C7 C8 S1 121.22(15) . . ?
C9 C8 S1 110.80(15) . . ?
C10 C9 C8 129.92(19) . . ?
C10 C9 H9 115.0 . . ?
C8 C9 H9 115.0 . . ?
C9 C10 C4 129.15(19) . . ?
C9 C10 H10 115.4 . . ?
C4 C10 H10 115.4 . . ?
C16 C11 C12 116.58(19) . . ?
C16 C11 C2 119.71(18) . . ?
C12 C11 C2 123.69(18) . . ?
C13 C12 C11 121.08(19) . . ?
C13 C12 H12 119.5 . . ?
C11 C12 H12 119.5 . . ?
C12 C13 C14 120.95(19) . . ?
C12 C13 H13 119.5 . . ?
C14 C13 H13 119.5 . . ?
O1 C14 C15 124.87(19) . . ?
O1 C14 C13 116.08(18) . . ?
C15 C14 C13 119.05(19) . . ?
C16 C15 C14 119.67(19) . . ?
C16 C15 H15 120.2 . . ?
C14 C15 H15 120.2 . . ?
C15 C16 C11 122.57(19) . . ?
C15 C16 H16 118.7 . . ?
C11 C16 H16 118.7 . . ?
N1 C17 C1 176.1(2) . . ?
C19 C18 S1 107.58(13) . . ?
C19 C18 H18A 110.2 . . ?
S1 C18 H18A 110.2 . . ?
C19 C18 H18B 110.2 . . ?
S1 C18 H18B 110.2 . . ?
H18A C18 H18B 108.5 . . ?
C20 C19 C18 111.74(16) . . ?
C20 C19 H19A 109.3 . . ?
C18 C19 H19A 109.3 . . ?
C20 C19 H19B 109.3 . . ?
C18 C19 H19B 109.3 . . ?
H19A C19 H19B 107.9 . . ?
C21 C20 C19 112.54(17) . . ?
C21 C20 H20A 109.1 . . ?
C19 C20 H20A 109.1 . . ?
C21 C20 H20B 109.1 . . ?
C19 C20 H20B 109.1 . . ?
H20A C20 H20B 107.8 . . ?
C20 C21 C22 113.62(17) . . ?
C20 C21 H21A 108.8 . . ?
C22 C21 H21A 108.8 . . ?
C20 C21 H21B 108.8 . . ?
C22 C21 H21B 108.8 . . ?
H21A C21 H21B 107.7 . . ?
C23 C22 C21 114.22(17) . . ?
C23 C22 H22A 108.7 . . ?
C21 C22 H22A 108.7 . . ?
C23 C22 H22B 108.7 . . ?
C21 C22 H22B 108.7 . . ?
H22A C22 H22B 107.6 . . ?
C22 C23 C24 113.66(17) . . ?
C22 C23 H23A 108.8 . . ?
C24 C23 H23A 108.8 . . ?
C22 C23 H23B 108.8 . . ?
C24 C23 H23B 108.8 . . ?
H23A C23 H23B 107.7 . . ?
C25 C24 C23 113.93(17) . . ?
C25 C24 H24A 108.8 . . ?
C23 C24 H24A 108.8 . . ?
C25 C24 H24B 108.8 . . ?
C23 C24 H24B 108.8 . . ?
H24A C24 H24B 107.7 . . ?
C24 C25 C26 113.71(17) . . ?
C24 C25 H25A 108.8 . . ?
C26 C25 H25A 108.8 . . ?
C24 C25 H25B 108.8 . . ?
C26 C25 H25B 108.8 . . ?
H25A C25 H25B 107.7 . . ?
C25 C26 C27 114.34(17) . . ?
C25 C26 H26A 108.7 . . ?
C27 C26 H26A 108.7 . . ?
C25 C26 H26B 108.7 . . ?
C27 C26 H26B 108.7 . . ?
H26A C26 H26B 107.6 . . ?
C28 C27 C26 113.48(18) . . ?
C28 C27 H27A 108.9 . . ?
C26 C27 H27A 108.9 . . ?
C28 C27 H27B 108.9 . . ?
C26 C27 H27B 108.9 . . ?
H27A C27 H27B 107.7 . . ?
C27 C28 C29 113.9(2) . . ?
C27 C28 H28A 108.8 . . ?
C29 C28 H28A 108.8 . . ?
C27 C28 H28B 108.8 . . ?
C29 C28 H28B 108.8 . . ?
H28A C28 H28B 107.7 . . ?
C28 C29 H29A 109.5 . . ?
C28 C29 H29B 109.5 . . ?
H29A C29 H29B 109.5 . . ?
C28 C29 H29C 109.5 . . ?
H29A C29 H29C 109.5 . . ?
H29B C29 H29C 109.5 . . ?
O1 C30 C31 108.04(17) . . ?
O1 C30 H30A 110.1 . . ?
C31 C30 H30A 110.1 . . ?
O1 C30 H30B 110.1 . . ?
C31 C30 H30B 110.1 . . ?
H30A C30 H30B 108.4 . . ?
C30 C31 C32 111.91(17) . . ?
C30 C31 H31A 109.2 . . ?
C32 C31 H31A 109.2 . . ?
C30 C31 H31B 109.2 . . ?
C32 C31 H31B 109.2 . . ?
H31A C31 H31B 107.9 . . ?
C33 C32 C31 113.43(17) . . ?
C33 C32 H32A 108.9 . . ?
C31 C32 H32A 108.9 . . ?
C33 C32 H32B 108.9 . . ?
C31 C32 H32B 108.9 . . ?
H32A C32 H32B 107.7 . . ?
C32 C33 C34 113.46(18) . . ?
C32 C33 H33A 108.9 . . ?
C34 C33 H33A 108.9 . . ?
C32 C33 H33B 108.9 . . ?
C34 C33 H33B 108.9 . . ?
H33A C33 H33B 107.7 . . ?
C35 C34 C33 114.00(18) . . ?
C35 C34 H34A 108.8 . . ?
C33 C34 H34A 108.8 . . ?
C35 C34 H34B 108.8 . . ?
C33 C34 H34B 108.8 . . ?
H34A C34 H34B 107.6 . . ?
C34 C35 C36 113.22(18) . . ?
C34 C35 H35A 108.9 . . ?
C36 C35 H35A 108.9 . . ?
C34 C35 H35B 108.9 . . ?
C36 C35 H35B 108.9 . . ?
H35A C35 H35B 107.7 . . ?
C37 C36 C35 114.71(18) . . ?
C37 C36 H36A 108.6 . . ?
C35 C36 H36A 108.6 . . ?
C37 C36 H36B 108.6 . . ?
C35 C36 H36B 108.6 . . ?
H36A C36 H36B 107.6 . . ?
C36 C37 C38 113.53(18) . . ?
C36 C37 H37A 108.9 . . ?
C38 C37 H37A 108.9 . . ?
C36 C37 H37B 108.9 . . ?
C38 C37 H37B 108.9 . . ?
H37A C37 H37B 107.7 . . ?
C39 C38 C37 115.16(19) . . ?
C39 C38 H38A 108.5 . . ?
C37 C38 H38A 108.5 . . ?
C39 C38 H38B 108.5 . . ?
C37 C38 H38B 108.5 . . ?
H38A C38 H38B 107.5 . . ?
C38 C39 C40 114.0(2) . . ?
C38 C39 H39A 108.8 . . ?
C40 C39 H39A 108.8 . . ?
C38 C39 H39B 108.8 . . ?
C40 C39 H39B 108.8 . . ?
H39A C39 H39B 107.7 . . ?
C41 C40 C39 115.6(2) . . ?
C41 C40 H40A 108.4 . . ?
C39 C40 H40A 108.4 . . ?
C41 C40 H40B 108.4 . . ?
C39 C40 H40B 108.4 . . ?
H40A C40 H40B 107.4 . . ?
C40 C41 H41A 109.5 . . ?
C40 C41 H41B 109.5 . . ?
H41A C41 H41B 109.5 . . ?
C40 C41 H41C 109.5 . . ?
H41A C41 H41C 109.5 . . ?
H41B C41 H41C 109.5 . . ?

loop_
_geom_bond_atom_site_label_1
_geom_bond_atom_site_label_2
_geom_bond_distance
_geom_bond_site_symmetry_2
_geom_bond_publ_flag
S1 C8 1.755(2) . ?
S1 C18 1.8052(19) . ?
O1 C14 1.374(2) . ?
O1 C30 1.438(2) . ?
C1 C5 1.416(3) . ?
C1 C2 1.418(3) . ?
C1 C17 1.423(3) . ?
N1 C17 1.144(2) . ?
C2 C3 1.411(3) . ?
C2 C11 1.462(3) . ?
C3 C4 1.395(3) . ?
C3 H3 0.9500 . ?
C4 C10 1.404(3) . ?
C4 C5 1.461(3) . ?
C5 C6 1.384(3) . ?
C6 C7 1.391(3) . ?
C6 H6 0.9500 . ?
C7 C8 1.397(3) . ?
C7 H7 0.9500 . ?
C8 C9 1.406(3) . ?
C9 C10 1.369(3) . ?
C9 H9 0.9500 . ?
C10 H10 0.9500 . ?
C11 C16 1.394(3) . ?
C11 C12 1.406(3) . ?
C12 C13 1.378(3) . ?
C12 H12 0.9500 . ?
C13 C14 1.388(3) . ?
C13 H13 0.9500 . ?
C14 C15 1.385(3) . ?
C15 C16 1.381(3) . ?
C15 H15 0.9500 . ?
C16 H16 0.9500 . ?
C18 C19 1.519(3) . ?
C18 H18A 0.9900 . ?
C18 H18B 0.9900 . ?
C19 C20 1.519(3) . ?
C19 H19A 0.9900 . ?
C19 H19B 0.9900 . ?
C20 C21 1.519(3) . ?
C20 H20A 0.9900 . ?
C20 H20B 0.9900 . ?
C21 C22 1.520(3) . ?
C21 H21A 0.9900 . ?
C21 H21B 0.9900 . ?
C22 C23 1.518(3) . ?
C22 H22A 0.9900 . ?
C22 H22B 0.9900 . ?
C23 C24 1.519(3) . ?
C23 H23A 0.9900 . ?
C23 H23B 0.9900 . ?
C24 C25 1.516(3) . ?
C24 H24A 0.9900 . ?
C24 H24B 0.9900 . ?
C25 C26 1.516(3) . ?
C25 H25A 0.9900 . ?
C25 H25B 0.9900 . ?
C26 C27 1.519(3) . ?
C26 H26A 0.9900 . ?
C26 H26B 0.9900 . ?
C27 C28 1.512(3) . ?
C27 H27A 0.9900 . ?
C27 H27B 0.9900 . ?
C28 C29 1.521(3) . ?
C28 H28A 0.9900 . ?
C28 H28B 0.9900 . ?
C29 H29A 0.9800 . ?
C29 H29B 0.9800 . ?
C29 H29C 0.9800 . ?
C30 C31 1.504(3) . ?
C30 H30A 0.9900 . ?
C30 H30B 0.9900 . ?
C31 C32 1.523(3) . ?
C31 H31A 0.9900 . ?
C31 H31B 0.9900 . ?
C32 C33 1.519(3) . ?
C32 H32A 0.9900 . ?
C32 H32B 0.9900 . ?
C33 C34 1.520(3) . ?
C33 H33A 0.9900 . ?
C33 H33B 0.9900 . ?
C34 C35 1.518(3) . ?
C34 H34A 0.9900 . ?
C34 H34B 0.9900 . ?
C35 C36 1.522(3) . ?
C35 H35A 0.9900 . ?
C35 H35B 0.9900 . ?
C36 C37 1.514(3) . ?
C36 H36A 0.9900 . ?
C36 H36B 0.9900 . ?
C37 C38 1.516(3) . ?
C37 H37A 0.9900 . ?
C37 H37B 0.9900 . ?
C38 C39 1.507(3) . ?
C38 H38A 0.9900 . ?
C38 H38B 0.9900 . ?
C39 C40 1.508(3) . ?
C39 H39A 0.9900 . ?
C39 H39B 0.9900 . ?
C40 C41 1.498(3) . ?
C40 H40A 0.9900 . ?
C40 H40B 0.9900 . ?
C41 H41A 0.9800 . ?
C41 H41B 0.9800 . ?
C41 H41C 0.9800 . ?

loop_
_geom_torsion_atom_site_label_1
_geom_torsion_atom_site_label_2
_geom_torsion_atom_site_label_3
_geom_torsion_atom_site_label_4
_geom_torsion
_geom_torsion_site_symmetry_1
_geom_torsion_site_symmetry_2
_geom_torsion_site_symmetry_3
_geom_torsion_site_symmetry_4
_geom_torsion_publ_flag
C5 C1 C2 C3 -0.7(2) . . . . ?
C17 C1 C2 C3 178.5(2) . . . . ?
C5 C1 C2 C11 -179.14(18) . . . . ?
C17 C1 C2 C11 0.0(4) . . . . ?
C1 C2 C3 C4 0.7(2) . . . . ?
C11 C2 C3 C4 179.29(17) . . . . ?
C2 C3 C4 C10 -179.47(19) . . . . ?
C2 C3 C4 C5 -0.5(2) . . . . ?
C2 C1 C5 C6 178.76(18) . . . . ?
C17 C1 C5 C6 -0.5(3) . . . . ?
C2 C1 C5 C4 0.4(2) . . . . ?
C17 C1 C5 C4 -178.88(18) . . . . ?
C3 C4 C5 C6 -178.29(19) . . . . ?
C10 C4 C5 C6 0.7(3) . . . . ?
C3 C4 C5 C1 0.1(2) . . . . ?
C10 C4 C5 C1 179.04(19) . . . . ?
C1 C5 C6 C7 178.92(19) . . . . ?
C4 C5 C6 C7 -3.0(3) . . . . ?
C5 C6 C7 C8 -0.4(4) . . . . ?
C6 C7 C8 C9 4.8(4) . . . . ?
C6 C7 C8 S1 -174.67(16) . . . . ?
C18 S1 C8 C7 1.93(19) . . . . ?
C18 S1 C8 C9 -177.59(14) . . . . ?
C7 C8 C9 C10 -3.3(4) . . . . ?
S1 C8 C9 C10 176.17(18) . . . . ?
C8 C9 C10 C4 -1.9(4) . . . . ?
C3 C4 C10 C9 -178.0(2) . . . . ?
C5 C4 C10 C9 3.2(3) . . . . ?
C3 C2 C11 C16 9.8(3) . . . . ?
C1 C2 C11 C16 -172.0(2) . . . . ?
C3 C2 C11 C12 -168.60(19) . . . . ?
C1 C2 C11 C12 9.6(3) . . . . ?
C16 C11 C12 C13 -2.7(3) . . . . ?
C2 C11 C12 C13 175.68(19) . . . . ?
C11 C12 C13 C14 0.2(3) . . . . ?
C30 O1 C14 C15 -7.0(3) . . . . ?
C30 O1 C14 C13 171.90(18) . . . . ?
C12 C13 C14 O1 -176.67(18) . . . . ?
C12 C13 C14 C15 2.3(3) . . . . ?
O1 C14 C15 C16 176.81(19) . . . . ?
C13 C14 C15 C16 -2.1(3) . . . . ?
C14 C15 C16 C11 -0.6(3) . . . . ?
C12 C11 C16 C15 3.0(3) . . . . ?
C2 C11 C16 C15 -175.49(19) . . . . ?
C8 S1 C18 C19 173.16(13) . . . . ?
S1 C18 C19 C20 -179.70(14) . . . . ?
C18 C19 C20 C21 174.03(17) . . . . ?
C19 C20 C21 C22 178.10(18) . . . . ?
C20 C21 C22 C23 177.97(17) . . . . ?
C21 C22 C23 C24 179.88(18) . . . . ?
C22 C23 C24 C25 -178.33(17) . . . . ?
C23 C24 C25 C26 179.78(18) . . . . ?
C24 C25 C26 C27 -179.53(18) . . . . ?
C25 C26 C27 C28 -179.61(19) . . . . ?
C26 C27 C28 C29 -179.7(2) . . . . ?
C14 O1 C30 C31 -169.35(16) . . . . ?
O1 C30 C31 C32 -179.53(17) . . . . ?
C30 C31 C32 C33 -179.04(17) . . . . ?
C31 C32 C33 C34 180.00(18) . . . . ?
C32 C33 C34 C35 178.81(18) . . . . ?
C33 C34 C35 C36 179.26(18) . . . . ?
C34 C35 C36 C37 178.96(18) . . . . ?
C35 C36 C37 C38 179.00(19) . . . . ?
C36 C37 C38 C39 178.50(19) . . . . ?
C37 C38 C39 C40 178.0(2) . . . . ?
C38 C39 C40 C41 179.0(2) . . . . ?
